data_4063103
loop_
_publ_author_name
'Eva Becker'
'Kurt Mereiter'
'Roland Schmid'
'Karl Kirchner'

_publ_section_title
;
Facile S-S Bond Activation of Alkyl and Aryl Disulfides by
[RuCp(CH3CN)3]+  -  Formation of Dinuclear Ru(III)-Ru(III) Complexes
with Bridging Thiolate Ligands
;
_journal_name_full Organometallics
_journal_paper_doi 10.1021/om0498854
_journal_year 2004
_chemical_formula_moiety 'C39 H41 P2 Ru2 S2, 2(C3 H6 O), F6 P'
_chemical_formula_sum 'C45 H53 F6 O2 P3 Ru2 S2'
_chemical_formula_weight 1099.04
_chemical_name_common '[CpRu(mue-dppm)(mue-S)(mue-S-t-Bu)RuCp]PF6.2(CH3)2CO'
_space_group_IT_number 2
_symmetry_cell_setting triclinic
_symmetry_space_group_name_Hall '-P 1'
_symmetry_space_group_name_H-M 'P -1'
_cell_angle_alpha 112.850(10)
_cell_angle_beta 91.940(10)
_cell_angle_gamma 104.15(2)
_cell_formula_units_Z 2
_cell_length_a 13.198(3)
_cell_length_b 13.821(3)
_cell_length_c 14.347(4)
_cell_measurement_temperature 173(2)
_cell_volume 2314.1(10)
_diffrn_ambient_temperature 173(2)
_exptl_crystal_density_diffrn 1.577
_cod_depositor_comments
;
The following automatic conversions were performed:
'_symmetry_cell_setting' value 'Triclinic' changed to 'triclinic'
according to '/home/saulius/struct/CIF-dictionaries/cif_core.dic'
dictionary named 'cif_core.dic' version 2.4.1 from 2010-06-29.

Automatic conversion script
Id: cif_fix_enum 1527 2010-12-29 10:47:43Z saulius 
;
_cod_database_code 4063103

loop_
_symmetry_equiv_pos_as_xyz
'x, y, z'
'-x, -y, -z'

loop_
_atom_site_label
_atom_site_type_symbol
_atom_site_fract_x
_atom_site_fract_y
_atom_site_fract_z
_atom_site_U_iso_or_equiv
_atom_site_adp_type
_atom_site_occupancy
_atom_site_symmetry_multiplicity
_atom_site_calc_flag
_atom_site_refinement_flags
_atom_site_disorder_assembly
_atom_site_disorder_group
Ru1 Ru 0.672455(9) 0.240635(9) 0.586196(9) 0.01720(3) Uani 1 1 d . . .
Ru2 Ru 0.821271(9) 0.147709(10) 0.633331(9) 0.01857(3) Uani 1 1 d . . .
S1 S 0.83816(3) 0.33348(3) 0.68346(3) 0.01943(7) Uani 1 1 d . . .
S2 S 0.63878(3) 0.08502(3) 0.61720(3) 0.02087(7) Uani 1 1 d . . .
P1 P 0.62404(3) 0.29588(3) 0.74647(3) 0.01727(7) Uani 1 1 d . . .
P2 P 0.78769(3) 0.18594(3) 0.79745(3) 0.01883(7) Uani 1 1 d . . .
C1 C 0.68393(15) 0.21712(16) 0.42191(13) 0.0309(4) Uani 1 1 d . . .
H1 H 0.7436 0.2044 0.3890 0.037 Uiso 1 1 calc R . .
C2 C 0.66576(15) 0.32170(15) 0.47683(14) 0.0302(4) Uani 1 1 d . . .
H2 H 0.7119 0.3907 0.4873 0.036 Uiso 1 1 calc R . .
C3 C 0.56794(14) 0.30421(15) 0.51240(14) 0.0287(3) Uani 1 1 d . . .
H3 H 0.5361 0.3593 0.5501 0.034 Uiso 1 1 calc R . .
C4 C 0.52482(14) 0.18986(15) 0.48225(13) 0.0285(3) Uani 1 1 d . . .
H4 H 0.4598 0.1552 0.4971 0.034 Uiso 1 1 calc R . .
C5 C 0.59664(15) 0.13683(15) 0.42592(13) 0.0290(3) Uani 1 1 d . . .
H5 H 0.5874 0.0601 0.3960 0.035 Uiso 1 1 calc R . .
C6 C 0.86757(16) 0.05726(16) 0.47721(14) 0.0323(4) Uani 1 1 d . . .
H6 H 0.8405 0.0570 0.4149 0.039 Uiso 1 1 calc R . .
C7 C 0.95880(15) 0.13218(16) 0.54419(15) 0.0328(4) Uani 1 1 d . . .
H7 H 1.0039 0.1915 0.5345 0.039 Uiso 1 1 calc R . .
C8 C 0.97245(15) 0.10486(16) 0.62839(16) 0.0333(4) Uani 1 1 d . . .
H8 H 1.0277 0.1422 0.6847 0.040 Uiso 1 1 calc R . .
C9 C 0.88795(16) 0.01084(15) 0.61288(15) 0.0319(4) Uani 1 1 d . . .
H9 H 0.8768 -0.0260 0.6570 0.038 Uiso 1 1 calc R . .
C10 C 0.82361(15) -0.01772(15) 0.51987(15) 0.0312(4) Uani 1 1 d . . .
H10 H 0.7615 -0.0771 0.4910 0.037 Uiso 1 1 calc R . .
C11 C 0.71242(12) 0.28694(12) 0.84304(11) 0.0198(3) Uani 1 1 d . . .
H11A H 0.7634 0.3599 0.8802 0.024 Uiso 1 1 calc R . .
H11B H 0.6694 0.2706 0.8931 0.024 Uiso 1 1 calc R . .
C12 C 0.62693(12) 0.44072(12) 0.81236(12) 0.0202(3) Uani 1 1 d . . .
C13 C 0.64741(13) 0.51169(13) 0.76381(13) 0.0240(3) Uani 1 1 d . . .
H13 H 0.6599 0.4854 0.6947 0.029 Uiso 1 1 calc R . .
C14 C 0.64967(15) 0.62123(14) 0.81588(14) 0.0296(3) Uani 1 1 d . . .
H14 H 0.6629 0.6690 0.7820 0.036 Uiso 1 1 calc R . .
C15 C 0.63260(15) 0.66034(14) 0.91698(15) 0.0307(4) Uani 1 1 d . . .
H15 H 0.6341 0.7349 0.9524 0.037 Uiso 1 1 calc R . .
C16 C 0.61323(15) 0.59052(15) 0.96654(14) 0.0291(3) Uani 1 1 d . . .
H16 H 0.6024 0.6175 1.0361 0.035 Uiso 1 1 calc R . .
C17 C 0.60962(14) 0.48119(14) 0.91435(13) 0.0252(3) Uani 1 1 d . . .
H17 H 0.5953 0.4335 0.9483 0.030 Uiso 1 1 calc R . .
C18 C 0.49086(12) 0.22888(13) 0.75835(12) 0.0205(3) Uani 1 1 d . . .
C19 C 0.47013(14) 0.15478(15) 0.80390(14) 0.0291(3) Uani 1 1 d . . .
H19 H 0.5267 0.1367 0.8299 0.035 Uiso 1 1 calc R . .
C20 C 0.36648(16) 0.10727(16) 0.81129(16) 0.0354(4) Uani 1 1 d . . .
H20 H 0.3528 0.0570 0.8425 0.042 Uiso 1 1 calc R . .
C21 C 0.28339(15) 0.13234(16) 0.77379(15) 0.0344(4) Uani 1 1 d . . .
H21 H 0.2129 0.0996 0.7793 0.041 Uiso 1 1 calc R . .
C22 C 0.30333(14) 0.20573(17) 0.72792(15) 0.0330(4) Uani 1 1 d . . .
H22 H 0.2464 0.2235 0.7022 0.040 Uiso 1 1 calc R . .
C23 C 0.40634(13) 0.25307(15) 0.71958(13) 0.0266(3) Uani 1 1 d . . .
H23 H 0.4194 0.3023 0.6872 0.032 Uiso 1 1 calc R . .
C24 C 0.90673(13) 0.24828(14) 0.89374(13) 0.0246(3) Uani 1 1 d . . .
C25 C 0.97907(16) 0.18737(18) 0.88407(15) 0.0375(4) Uani 1 1 d . . .
H25 H 0.9632 0.1153 0.8321 0.045 Uiso 1 1 calc R . .
C26 C 1.07394(17) 0.2310(2) 0.94961(17) 0.0457(5) Uani 1 1 d . . .
H26 H 1.1227 0.1889 0.9417 0.055 Uiso 1 1 calc R . .
C27 C 1.09777(16) 0.3349(2) 1.02612(16) 0.0425(5) Uani 1 1 d . . .
H27 H 1.1635 0.3652 1.0698 0.051 Uiso 1 1 calc R . .
C28 C 1.02597(17) 0.39437(18) 1.03887(16) 0.0393(4) Uani 1 1 d . . .
H28 H 1.0415 0.4654 1.0925 0.047 Uiso 1 1 calc R . .
C29 C 0.93047(15) 0.35115(16) 0.97368(15) 0.0331(4) Uani 1 1 d . . .
H29 H 0.8809 0.3926 0.9841 0.040 Uiso 1 1 calc R . .
C30 C 0.71859(13) 0.07494(13) 0.83148(13) 0.0233(3) Uani 1 1 d . . .
C31 C 0.67923(15) -0.03305(14) 0.75972(14) 0.0283(3) Uani 1 1 d . . .
H31 H 0.6927 -0.0521 0.6911 0.034 Uiso 1 1 calc R . .
C32 C 0.62043(17) -0.11296(16) 0.78797(17) 0.0373(4) Uani 1 1 d . . .
H32 H 0.5944 -0.1864 0.7388 0.045 Uiso 1 1 calc R . .
C33 C 0.59983(18) -0.08558(18) 0.88760(18) 0.0411(5) Uani 1 1 d . . .
H33 H 0.5581 -0.1398 0.9064 0.049 Uiso 1 1 calc R . .
C34 C 0.64017(18) 0.02092(18) 0.95992(17) 0.0397(5) Uani 1 1 d . . .
H34 H 0.6268 0.0394 1.0285 0.048 Uiso 1 1 calc R . .
C35 C 0.70011(16) 0.10071(15) 0.93253(14) 0.0310(4) Uani 1 1 d . . .
H35 H 0.7287 0.1732 0.9828 0.037 Uiso 1 1 calc R . .
C36 C 0.93999(14) 0.41471(14) 0.63515(14) 0.0275(3) Uani 1 1 d . . .
C37 C 0.91720(17) 0.52586(15) 0.67045(16) 0.0353(4) Uani 1 1 d . . .
H37A H 0.9679 0.5739 0.6477 0.053 Uiso 1 1 calc R . .
H37B H 0.9237 0.5589 0.7452 0.053 Uiso 1 1 calc R . .
H37C H 0.8454 0.5161 0.6410 0.053 Uiso 1 1 calc R . .
C38 C 1.04505(14) 0.42638(18) 0.69265(16) 0.0355(4) Uani 1 1 d . . .
H38A H 1.1031 0.4685 0.6710 0.053 Uiso 1 1 calc R . .
H38B H 1.0540 0.3537 0.6775 0.053 Uiso 1 1 calc R . .
H38C H 1.0454 0.4645 0.7663 0.053 Uiso 1 1 calc R . .
C39 C 0.93907(15) 0.36628(16) 0.51964(14) 0.0329(4) Uani 1 1 d . . .
H39A H 0.9951 0.4144 0.5017 0.049 Uiso 1 1 calc R . .
H39B H 0.8705 0.3594 0.4855 0.049 Uiso 1 1 calc R . .
H39C H 0.9511 0.2939 0.4975 0.049 Uiso 1 1 calc R . .
P3 P 0.26060(4) 0.33782(4) 0.48386(4) 0.03033(10) Uani 1 1 d . . .
F1 F 0.15226(15) 0.26985(16) 0.41218(16) 0.0839(6) Uani 1 1 d . . .
F2 F 0.36589(11) 0.40445(13) 0.56260(13) 0.0633(4) Uani 1 1 d . . .
F3 F 0.30758(19) 0.38070(17) 0.40435(15) 0.0876(7) Uani 1 1 d . . .
F4 F 0.21191(14) 0.29571(13) 0.56684(14) 0.0641(4) Uani 1 1 d . . .
F5 F 0.21463(10) 0.44145(10) 0.53160(11) 0.0453(3) Uani 1 1 d . . .
F6 F 0.30593(13) 0.23501(12) 0.43876(13) 0.0602(4) Uani 1 1 d . . .
O1 O -0.0496(2) 0.0453(2) 0.2279(2) 0.0960(8) Uani 1 1 d . . .
C40 C -0.0214(3) 0.1086(2) 0.1890(3) 0.0665(8) Uani 1 1 d . . .
C41 C -0.0943(4) 0.1693(4) 0.1701(5) 0.1163(17) Uani 1 1 d . . .
H41A H -0.1629 0.1450 0.1902 0.174 Uiso 1 1 calc R . .
H41B H -0.1036 0.1544 0.0973 0.174 Uiso 1 1 calc R . .
H41C H -0.0639 0.2479 0.2104 0.174 Uiso 1 1 calc R . .
C42 C 0.0858(3) 0.1333(4) 0.1632(3) 0.0886(12) Uani 1 1 d . . .
H42A H 0.1246 0.0878 0.1783 0.133 Uiso 1 1 calc R . .
H42B H 0.1225 0.2107 0.2037 0.133 Uiso 1 1 calc R . .
H42C H 0.0820 0.1180 0.0903 0.133 Uiso 1 1 calc R . .
O2 O 0.6250(3) 0.3102(2) 0.06886(18) 0.0690(12) Uani 0.793(8) 1 d P . .
C43 C 0.6497(2) 0.3802(2) 0.15792(18) 0.0510(6) Uani 1 1 d . . .
C44 C 0.6392(3) 0.3455(3) 0.2427(2) 0.0768(10) Uani 1 1 d . . .
H44A H 0.6268 0.2661 0.2160 0.115 Uiso 1 1 calc R . .
H44B H 0.5795 0.3655 0.2765 0.115 Uiso 1 1 calc R . .
H44C H 0.7041 0.3818 0.2919 0.115 Uiso 1 1 calc R . .
C45 C 0.6698(3) 0.4981(2) 0.1836(2) 0.0615(7) Uani 1 1 d . . .
H45A H 0.6758 0.5108 0.1211 0.092 Uiso 1 1 calc R . .
H45B H 0.7357 0.5386 0.2311 0.092 Uiso 1 1 calc R . .
H45C H 0.6113 0.5234 0.2155 0.092 Uiso 1 1 calc R . .
O2A O 0.7079(11) 0.3455(9) 0.0893(8) 0.066(4) Uiso 0.207(8) 1 d P . .

loop_
_atom_site_aniso_label
_atom_site_aniso_U_11
_atom_site_aniso_U_22
_atom_site_aniso_U_33
_atom_site_aniso_U_23
_atom_site_aniso_U_13
_atom_site_aniso_U_12
Ru1 0.01755(6) 0.01778(6) 0.01659(6) 0.00735(4) 0.00281(4) 0.00493(4)
Ru2 0.01841(6) 0.01895(6) 0.01944(6) 0.00734(5) 0.00525(4) 0.00764(4)
S1 0.01839(16) 0.02019(16) 0.01988(17) 0.00862(14) 0.00408(13) 0.00482(13)
S2 0.01981(17) 0.01878(16) 0.02426(18) 0.00942(14) 0.00363(14) 0.00475(13)
P1 0.01707(17) 0.01836(17) 0.01781(17) 0.00812(14) 0.00383(13) 0.00606(13)
P2 0.01986(18) 0.01933(17) 0.01914(17) 0.00834(14) 0.00359(14) 0.00779(14)
C1 0.0339(9) 0.0412(10) 0.0190(7) 0.0143(7) 0.0059(6) 0.0096(8)
C2 0.0342(9) 0.0323(9) 0.0264(8) 0.0182(7) -0.0017(7) 0.0037(7)
C3 0.0308(9) 0.0308(8) 0.0265(8) 0.0119(7) -0.0029(7) 0.0125(7)
C4 0.0226(8) 0.0334(9) 0.0267(8) 0.0122(7) -0.0033(6) 0.0040(7)
C5 0.0343(9) 0.0281(8) 0.0198(7) 0.0065(6) -0.0020(6) 0.0068(7)
C6 0.0393(10) 0.0351(9) 0.0245(8) 0.0080(7) 0.0136(7) 0.0194(8)
C7 0.0300(9) 0.0333(9) 0.0388(10) 0.0135(8) 0.0192(8) 0.0154(7)
C8 0.0255(8) 0.0388(10) 0.0377(10) 0.0116(8) 0.0087(7) 0.0189(8)
C9 0.0381(10) 0.0322(9) 0.0357(9) 0.0157(8) 0.0156(8) 0.0234(8)
C10 0.0332(9) 0.0242(8) 0.0329(9) 0.0043(7) 0.0109(7) 0.0138(7)
C11 0.0222(7) 0.0207(7) 0.0187(7) 0.0083(6) 0.0037(5) 0.0092(6)
C12 0.0178(7) 0.0199(7) 0.0229(7) 0.0082(6) 0.0031(5) 0.0065(5)
C13 0.0269(8) 0.0242(7) 0.0238(7) 0.0115(6) 0.0042(6) 0.0094(6)
C14 0.0353(9) 0.0235(8) 0.0335(9) 0.0141(7) 0.0033(7) 0.0103(7)
C15 0.0343(9) 0.0219(8) 0.0339(9) 0.0070(7) 0.0036(7) 0.0124(7)
C16 0.0323(9) 0.0284(8) 0.0254(8) 0.0068(7) 0.0073(7) 0.0130(7)
C17 0.0284(8) 0.0258(8) 0.0240(8) 0.0106(6) 0.0074(6) 0.0110(6)
C18 0.0190(7) 0.0210(7) 0.0205(7) 0.0074(6) 0.0052(5) 0.0053(5)
C19 0.0276(8) 0.0308(9) 0.0347(9) 0.0192(7) 0.0086(7) 0.0076(7)
C20 0.0340(10) 0.0341(9) 0.0395(10) 0.0202(8) 0.0127(8) 0.0024(8)
C21 0.0234(8) 0.0376(10) 0.0333(9) 0.0097(8) 0.0092(7) 0.0003(7)
C22 0.0216(8) 0.0420(10) 0.0322(9) 0.0121(8) 0.0033(7) 0.0085(7)
C23 0.0220(7) 0.0318(8) 0.0273(8) 0.0133(7) 0.0041(6) 0.0075(6)
C24 0.0222(7) 0.0300(8) 0.0244(8) 0.0131(7) 0.0024(6) 0.0090(6)
C25 0.0362(10) 0.0458(11) 0.0311(9) 0.0102(8) 0.0009(8) 0.0225(9)
C26 0.0337(10) 0.0694(15) 0.0387(11) 0.0188(11) 0.0020(8) 0.0285(11)
C27 0.0257(9) 0.0642(14) 0.0345(10) 0.0195(10) -0.0025(8) 0.0091(9)
C28 0.0360(10) 0.0411(11) 0.0328(10) 0.0112(8) -0.0066(8) 0.0050(8)
C29 0.0320(9) 0.0337(9) 0.0303(9) 0.0093(7) -0.0036(7) 0.0107(7)
C30 0.0242(7) 0.0251(7) 0.0274(8) 0.0149(6) 0.0062(6) 0.0115(6)
C31 0.0329(9) 0.0241(8) 0.0322(9) 0.0144(7) 0.0062(7) 0.0105(7)
C32 0.0423(11) 0.0258(9) 0.0470(11) 0.0197(8) 0.0061(9) 0.0070(8)
C33 0.0445(11) 0.0382(10) 0.0542(13) 0.0329(10) 0.0144(10) 0.0108(9)
C34 0.0501(12) 0.0441(11) 0.0406(11) 0.0294(9) 0.0180(9) 0.0184(9)
C35 0.0398(10) 0.0307(9) 0.0294(9) 0.0164(7) 0.0099(7) 0.0141(8)
C36 0.0244(8) 0.0279(8) 0.0286(8) 0.0130(7) 0.0065(6) 0.0020(6)
C37 0.0413(10) 0.0265(8) 0.0377(10) 0.0158(8) 0.0093(8) 0.0041(7)
C38 0.0213(8) 0.0443(11) 0.0365(10) 0.0157(8) 0.0054(7) 0.0029(7)
C39 0.0319(9) 0.0376(10) 0.0300(9) 0.0166(8) 0.0105(7) 0.0057(7)
P3 0.0321(2) 0.0286(2) 0.0330(2) 0.01353(19) 0.00626(18) 0.01140(18)
F1 0.0616(11) 0.0699(11) 0.0830(13) -0.0008(10) -0.0284(9) 0.0127(9)
F2 0.0391(7) 0.0614(9) 0.0687(10) 0.0038(8) -0.0061(7) 0.0180(7)
F3 0.1358(18) 0.0979(14) 0.0750(12) 0.0642(11) 0.0674(13) 0.0575(13)
F4 0.0811(11) 0.0629(9) 0.0827(11) 0.0528(9) 0.0449(9) 0.0370(9)
F5 0.0441(7) 0.0348(6) 0.0675(9) 0.0259(6) 0.0166(6) 0.0199(5)
F6 0.0641(10) 0.0420(7) 0.0726(10) 0.0112(7) 0.0221(8) 0.0304(7)
O1 0.0792(17) 0.0845(17) 0.141(3) 0.0714(18) 0.0221(16) 0.0097(13)
C40 0.0659(18) 0.0536(16) 0.0728(19) 0.0320(15) -0.0076(15) -0.0037(13)
C41 0.090(3) 0.090(3) 0.170(5) 0.061(3) 0.003(3) 0.018(2)
C42 0.073(2) 0.117(3) 0.098(3) 0.075(3) 0.009(2) 0.015(2)
O2 0.113(3) 0.0593(16) 0.0358(12) 0.0080(11) 0.0210(14) 0.0432(18)
C43 0.0710(17) 0.0590(15) 0.0347(11) 0.0189(11) 0.0149(11) 0.0380(13)
C44 0.103(3) 0.0626(18) 0.0513(16) 0.0299(14) -0.0121(16) -0.0079(17)
C45 0.0780(19) 0.0562(15) 0.0485(14) 0.0208(12) -0.0104(13) 0.0192(14)

loop_
_geom_bond_atom_site_label_1
_geom_bond_atom_site_label_2
_geom_bond_distance
_geom_bond_site_symmetry_2
_geom_bond_publ_flag
Ru1 C4 2.1989(17) . ?
Ru1 C5 2.2198(18) . ?
Ru1 C3 2.2388(17) . ?
Ru1 C2 2.2648(17) . ?
Ru1 C1 2.2665(18) . ?
Ru1 P1 2.2920(7) . ?
Ru1 S2 2.3044(6) . ?
Ru1 S1 2.3253(7) . ?
Ru1 Ru2 2.7897(6) . ?
Ru2 C9 2.1998(17) . ?
Ru2 C8 2.2117(18) . ?
Ru2 C10 2.2418(18) . ?
Ru2 C7 2.2607(17) . ?
Ru2 P2 2.2889(8) . ?
Ru2 C6 2.2902(18) . ?
Ru2 S2 2.3220(7) . ?
Ru2 S1 2.3311(7) . ?
S1 C36 1.8647(17) . ?
P1 C18 1.8229(16) . ?
P1 C11 1.8410(16) . ?
P1 C12 1.8420(16) . ?
P2 C30 1.8306(17) . ?
P2 C11 1.8375(16) . ?
P2 C24 1.8401(18) . ?
C1 C5 1.411(3) . ?
C1 C2 1.437(3) . ?
C1 H1 0.9500 . ?
C2 C3 1.405(3) . ?
C2 H2 0.9500 . ?
C3 C4 1.422(3) . ?
C3 H3 0.9500 . ?
C4 C5 1.421(3) . ?
C4 H4 0.9500 . ?
C5 H5 0.9500 . ?
C6 C7 1.409(3) . ?
C6 C10 1.417(3) . ?
C6 H6 0.9500 . ?
C7 C8 1.417(3) . ?
C7 H7 0.9500 . ?
C8 C9 1.425(3) . ?
C8 H8 0.9500 . ?
C9 C10 1.417(3) . ?
C9 H9 0.9500 . ?
C10 H10 0.9500 . ?
C11 H11A 0.9900 . ?
C11 H11B 0.9900 . ?
C12 C13 1.391(2) . ?
C12 C17 1.398(2) . ?
C13 C14 1.396(2) . ?
C13 H13 0.9500 . ?
C14 C15 1.385(3) . ?
C14 H14 0.9500 . ?
C15 C16 1.388(3) . ?
C15 H15 0.9500 . ?
C16 C17 1.389(2) . ?
C16 H16 0.9500 . ?
C17 H17 0.9500 . ?
C18 C19 1.395(2) . ?
C18 C23 1.397(2) . ?
C19 C20 1.392(3) . ?
C19 H19 0.9500 . ?
C20 C21 1.379(3) . ?
C20 H20 0.9500 . ?
C21 C22 1.390(3) . ?
C21 H21 0.9500 . ?
C22 C23 1.389(2) . ?
C22 H22 0.9500 . ?
C23 H23 0.9500 . ?
C24 C29 1.388(3) . ?
C24 C25 1.397(2) . ?
C25 C26 1.388(3) . ?
C25 H25 0.9500 . ?
C26 C27 1.378(3) . ?
C26 H26 0.9500 . ?
C27 C28 1.372(3) . ?
C27 H27 0.9500 . ?
C28 C29 1.392(3) . ?
C28 H28 0.9500 . ?
C29 H29 0.9500 . ?
C30 C31 1.396(2) . ?
C30 C35 1.398(2) . ?
C31 C32 1.391(3) . ?
C31 H31 0.9500 . ?
C32 C33 1.385(3) . ?
C32 H32 0.9500 . ?
C33 C34 1.386(3) . ?
C33 H33 0.9500 . ?
C34 C35 1.388(3) . ?
C34 H34 0.9500 . ?
C35 H35 0.9500 . ?
C36 C39 1.526(3) . ?
C36 C37 1.529(3) . ?
C36 C38 1.529(3) . ?
C37 H37A 0.9800 . ?
C37 H37B 0.9800 . ?
C37 H37C 0.9800 . ?
C38 H38A 0.9800 . ?
C38 H38B 0.9800 . ?
C38 H38C 0.9800 . ?
C39 H39A 0.9800 . ?
C39 H39B 0.9800 . ?
C39 H39C 0.9800 . ?
P3 F3 1.5590(16) . ?
P3 F1 1.5741(18) . ?
P3 F2 1.5860(16) . ?
P3 F6 1.5886(14) . ?
P3 F4 1.6049(15) . ?
P3 F5 1.6061(13) . ?
O1 C40 1.203(4) . ?
C40 C42 1.467(5) . ?
C40 C41 1.502(5) . ?
C41 H41A 0.9800 . ?
C41 H41B 0.9800 . ?
C41 H41C 0.9800 . ?
C42 H42A 0.9800 . ?
C42 H42B 0.9800 . ?
C42 H42C 0.9800 . ?
O2 C43 1.238(3) . ?
C43 C44 1.469(4) . ?
C43 C45 1.477(4) . ?
C44 H44A 0.9800 . ?
C44 H44B 0.9800 . ?
C44 H44C 0.9800 . ?
C45 H45A 0.9800 . ?
C45 H45B 0.9800 . ?
C45 H45C 0.9800 . ?
